data_4103238
loop_
_publ_author_name
'Scott A. Snyder'
'Daniel S. Treitler'
'Alexandria P. Brucks'

_publ_section_title
;
 Simple Reagents for Direct Halonium-Induced Polyene Cyclizations
;
_journal_name_full 'Journal of the American Chemical Society'
_journal_page_first 14303
_journal_page_last 14314
_journal_paper_doi 10.1021/ja106813s
_journal_volume 132
_journal_year 2010
_chemical_formula_sum 'C23 H33 Br O4'
_chemical_formula_weight 453.40
_chemical_name_systematic
; 
 ? 
;
_space_group_IT_number 2
_symmetry_cell_setting triclinic
_symmetry_space_group_name_Hall '-P 1'
_symmetry_space_group_name_H-M 'P -1'
_atom_sites_solution_hydrogens geom
_atom_sites_solution_primary direct
_atom_sites_solution_secondary difmap
_audit_creation_method SHELXL-97
_cell_angle_alpha 63.818(2)
_cell_angle_beta 73.597(2)
_cell_angle_gamma 71.708(2)
_cell_formula_units_Z 2
_cell_length_a 8.4507(13)
_cell_length_b 11.6837(18)
_cell_length_c 13.062(2)
_cell_measurement_reflns_used 4967
_cell_measurement_temperature 125(2)
_cell_measurement_theta_max 28.26
_cell_measurement_theta_min 2.58
_cell_volume 1083.1(3)
_computing_cell_refinement 'Bruker SAINT'
_computing_data_collection 'Bruker APEX2'
_computing_data_reduction 'Bruker SAINT'
_computing_molecular_graphics 'Bruker SHELXTL'
_computing_publication_material 'Bruker SHELXTL'
_computing_structure_refinement 'SHELXL-97 (Sheldrick, 2008)'
_computing_structure_solution 'SHELXS-97 (Sheldrick, 2008)'
_diffrn_ambient_temperature 125(2)
_diffrn_measured_fraction_theta_full 0.995
_diffrn_measured_fraction_theta_max 0.995
_diffrn_measurement_device_type 'Bruker APEX-II CCD'
_diffrn_measurement_method '\f and \w scans'
_diffrn_radiation_monochromator graphite
_diffrn_radiation_source 'fine-focus sealed tube'
_diffrn_radiation_type MoK\a
_diffrn_radiation_wavelength 0.71073
_diffrn_reflns_av_R_equivalents 0.0395
_diffrn_reflns_av_sigmaI/netI 0.0393
_diffrn_reflns_limit_h_max 11
_diffrn_reflns_limit_h_min -10
_diffrn_reflns_limit_k_max 15
_diffrn_reflns_limit_k_min -13
_diffrn_reflns_limit_l_max 17
_diffrn_reflns_limit_l_min 0
_diffrn_reflns_number 24649
_diffrn_reflns_theta_full 28.27
_diffrn_reflns_theta_max 28.27
_diffrn_reflns_theta_min 1.76
_exptl_absorpt_coefficient_mu 1.923
_exptl_absorpt_correction_T_max 0.8309
_exptl_absorpt_correction_T_min 0.7745
_exptl_absorpt_correction_type empirical
_exptl_absorpt_process_details TWINABS-2008/2
_exptl_crystal_colour COLORLESS
_exptl_crystal_density_diffrn 1.390
_exptl_crystal_density_method 'not measured'
_exptl_crystal_description BLOCK
_exptl_crystal_F_000 476
_exptl_crystal_size_max 0.14
_exptl_crystal_size_mid 0.14
_exptl_crystal_size_min 0.10
_refine_diff_density_max 4.120
_refine_diff_density_min -0.892
_refine_diff_density_rms 0.123
_refine_ls_extinction_method none
_refine_ls_goodness_of_fit_ref 1.066
_refine_ls_hydrogen_treatment constr
_refine_ls_matrix_type full
_refine_ls_number_parameters 261
_refine_ls_number_reflns 5350
_refine_ls_number_restraints 0
_refine_ls_restrained_S_all 1.066
_refine_ls_R_factor_all 0.0793
_refine_ls_R_factor_gt 0.0672
_refine_ls_shift/su_max 0.001
_refine_ls_shift/su_mean 0.000
_refine_ls_structure_factor_coef Fsqd
_refine_ls_weighting_details 'calc w=1/[\s^2^(Fo^2^)+(0.0816P)^2^+2.0915P] where P=(Fo^2^+2Fc^2^)/3'
_refine_ls_weighting_scheme calc
_refine_ls_wR_factor_gt 0.1675
_refine_ls_wR_factor_ref 0.1754
_reflns_number_gt 4542
_reflns_number_total 5350
_reflns_threshold_expression >2sigma(I)
_cod_data_source_file ja106813s_si_005.cif
_cod_data_source_block dtta5
_cod_database_code 4103238

loop_
_symmetry_equiv_pos_as_xyz
'x, y, z'
'-x, -y, -z'

loop_
_atom_site_label
_atom_site_type_symbol
_atom_site_fract_x
_atom_site_fract_y
_atom_site_fract_z
_atom_site_U_iso_or_equiv
_atom_site_adp_type
_atom_site_occupancy
_atom_site_symmetry_multiplicity
_atom_site_calc_flag
_atom_site_refinement_flags
Br Br -1.63617(7) 0.00341(5) -0.11476(5) 0.04218(18) Uani 1 1 d .
O1 O -2.7174(5) 0.6869(3) -0.5246(4) 0.0461(10) Uani 1 1 d .
H1A H -2.7799 0.7525 -0.5665 0.069 Uiso 1 1 calc R
O2 O -2.1552(4) 0.8125(3) -0.4987(3) 0.0328(7) Uani 1 1 d .
H2A H -2.1619 0.8936 -0.5293 0.049 Uiso 1 1 calc R
O3 O -2.8172(4) 0.9428(3) -0.6515(3) 0.0395(8) Uani 1 1 d .
C1 C -1.7981(6) 0.1701(4) -0.1845(4) 0.0308(9) Uani 1 1 d .
H1B H -1.7559 0.2054 -0.2697 0.037 Uiso 1 1 calc R
C2 C -1.8042(6) 0.2735(5) -0.1397(4) 0.0309(9) Uani 1 1 d .
C3 C -1.9433(5) 0.3966(4) -0.1977(4) 0.0262(8) Uani 1 1 d .
H3A H -1.8974 0.4294 -0.2825 0.031 Uiso 1 1 calc R
C4 C -1.9638(7) 0.5095(5) -0.1609(5) 0.0354(10) Uani 1 1 d .
H4B H -1.8514 0.5271 -0.1726 0.042 Uiso 1 1 calc R
H4C H -2.0122 0.4838 -0.0776 0.042 Uiso 1 1 calc R
C5 C -2.0807(7) 0.6352(5) -0.2319(5) 0.0356(10) Uani 1 1 d .
H5A H -2.0995 0.7044 -0.2028 0.043 Uiso 1 1 calc R
H5B H -2.0266 0.6670 -0.3143 0.043 Uiso 1 1 calc R
C6 C -2.2492(6) 0.6055(4) -0.2210(4) 0.0295(9) Uani 1 1 d .
C7 C -2.2333(5) 0.4986(4) -0.2603(4) 0.0246(8) Uani 1 1 d .
H7A H -2.3487 0.4812 -0.2421 0.030 Uiso 1 1 calc R
C8 C -2.1173(5) 0.3692(4) -0.1865(4) 0.0253(8) Uani 1 1 d .
C9 C -2.0890(6) 0.2614(4) -0.2302(4) 0.0312(9) Uani 1 1 d .
H9A H -2.0432 0.2937 -0.3141 0.037 Uiso 1 1 calc R
H9B H -2.1990 0.2407 -0.2196 0.037 Uiso 1 1 calc R
C10 C -1.9663(7) 0.1357(5) -0.1668(5) 0.0357(10) Uani 1 1 d .
H10A H -2.0131 0.0997 -0.0833 0.043 Uiso 1 1 calc R
H10B H -1.9498 0.0690 -0.1985 0.043 Uiso 1 1 calc R
C11 C -2.1772(6) 0.5448(4) -0.3941(4) 0.0271(9) Uani 1 1 d .
H11A H -2.0706 0.5750 -0.4168 0.033 Uiso 1 1 calc R
H11B H -2.1555 0.4704 -0.4172 0.033 Uiso 1 1 calc R
C12 C -2.3112(6) 0.6544(4) -0.4563(4) 0.0263(9) Uani 1 1 d .
C13 C -2.4535(6) 0.6255(4) -0.4642(4) 0.0294(9) Uani 1 1 d .
H13A H -2.4637 0.5370 -0.4301 0.035 Uiso 1 1 calc R
C14 C -2.5815(6) 0.7219(4) -0.5205(4) 0.0301(9) Uani 1 1 d .
C15 C -2.5652(6) 0.8533(4) -0.5715(4) 0.0279(9) Uani 1 1 d .
C16 C -2.4225(5) 0.8831(4) -0.5630(4) 0.0257(8) Uani 1 1 d .
H16A H -2.4121 0.9715 -0.5968 0.031 Uiso 1 1 calc R
C17 C -2.2967(5) 0.7865(4) -0.5064(4) 0.0252(8) Uani 1 1 d .
C18 C -1.8366(7) 0.2194(6) -0.0061(4) 0.0402(12) Uani 1 1 d .
H18A H -1.7314 0.1642 0.0225 0.060 Uiso 1 1 calc R
H18B H -1.9229 0.1674 0.0243 0.060 Uiso 1 1 calc R
H18C H -1.8759 0.2922 0.0197 0.060 Uiso 1 1 calc R
C19 C -1.6324(7) 0.3123(6) -0.1841(5) 0.0450(13) Uani 1 1 d .
H19A H -1.5424 0.2342 -0.1589 0.068 Uiso 1 1 calc R
H19B H -1.6312 0.3744 -0.1529 0.068 Uiso 1 1 calc R
H19C H -1.6140 0.3532 -0.2688 0.068 Uiso 1 1 calc R
C20 C -2.3925(7) 0.6649(5) -0.1758(4) 0.0392(11) Uani 1 1 d .
H20A H -2.4950 0.6410 -0.1662 0.047 Uiso 1 1 calc R
H20B H -2.3937 0.7318 -0.1527 0.047 Uiso 1 1 calc R
C21 C -2.2178(6) 0.3293(5) -0.0632(4) 0.0354(10) Uani 1 1 d .
H21A H -2.1641 0.2406 -0.0158 0.053 Uiso 1 1 calc R
H21B H -2.3338 0.3314 -0.0652 0.053 Uiso 1 1 calc R
H21C H -2.2198 0.3902 -0.0298 0.053 Uiso 1 1 calc R
C22 C -2.6926(6) 0.9583(5) -0.6334(4) 0.0323(10) Uani 1 1 d .
H22A H -2.6783 1.0452 -0.6618 0.039 Uiso 1 1 calc R
O4 O -2.1431(4) 1.0694(4) -0.6216(4) 0.0415(9) Uani 1 1 d .
H4A H -2.0403 1.0515 -0.6495 0.062 Uiso 1 1 calc R
C23 C -2.2317(6) 1.1723(5) -0.7095(5) 0.0375(11) Uani 1 1 d .
H23A H -2.3519 1.1925 -0.6771 0.056 Uiso 1 1 calc R
H23B H -2.2190 1.1450 -0.7729 0.056 Uiso 1 1 calc R
H23C H -2.1853 1.2502 -0.7389 0.056 Uiso 1 1 calc R

loop_
_atom_site_aniso_label
_atom_site_aniso_U_11
_atom_site_aniso_U_22
_atom_site_aniso_U_33
_atom_site_aniso_U_23
_atom_site_aniso_U_13
_atom_site_aniso_U_12
Br 0.0429(3) 0.0342(3) 0.0377(3) -0.0118(2) -0.0170(2) 0.01291(19)
O1 0.048(2) 0.0287(17) 0.070(3) -0.0162(18) -0.034(2) -0.0024(16)
O2 0.0282(16) 0.0277(16) 0.0348(17) -0.0033(13) -0.0099(14) -0.0053(13)
O3 0.0311(17) 0.0359(18) 0.051(2) -0.0149(16) -0.0174(16) 0.0004(14)
C1 0.035(2) 0.028(2) 0.025(2) -0.0120(17) -0.0102(18) 0.0067(18)
C2 0.028(2) 0.032(2) 0.032(2) -0.0131(18) -0.0095(18) -0.0010(17)
C3 0.026(2) 0.031(2) 0.0240(19) -0.0129(16) -0.0060(16) -0.0050(17)
C4 0.042(3) 0.031(2) 0.042(3) -0.019(2) -0.017(2) -0.004(2)
C5 0.046(3) 0.029(2) 0.038(2) -0.019(2) -0.013(2) -0.003(2)
C6 0.034(2) 0.028(2) 0.023(2) -0.0131(17) -0.0067(17) 0.0034(17)
C7 0.0209(19) 0.027(2) 0.0236(19) -0.0099(16) -0.0043(15) -0.0022(16)
C8 0.027(2) 0.0249(19) 0.0233(19) -0.0084(16) -0.0045(16) -0.0066(16)
C9 0.037(2) 0.024(2) 0.036(2) -0.0098(18) -0.017(2) -0.0034(18)
C10 0.044(3) 0.026(2) 0.042(3) -0.015(2) -0.019(2) -0.0017(19)
C11 0.029(2) 0.0235(19) 0.0240(19) -0.0096(16) -0.0081(17) 0.0039(16)
C12 0.030(2) 0.0232(19) 0.0218(19) -0.0114(16) -0.0092(16) 0.0077(16)
C13 0.037(2) 0.0202(19) 0.037(2) -0.0155(17) -0.017(2) 0.0011(17)
C14 0.033(2) 0.025(2) 0.035(2) -0.0138(18) -0.0120(19) -0.0008(17)
C15 0.027(2) 0.026(2) 0.028(2) -0.0118(17) -0.0070(17) 0.0031(16)
C16 0.027(2) 0.0210(19) 0.0236(19) -0.0070(15) -0.0046(16) 0.0003(16)
C17 0.0226(19) 0.028(2) 0.0211(18) -0.0104(16) -0.0037(15) 0.0005(16)
C18 0.046(3) 0.047(3) 0.027(2) -0.017(2) -0.018(2) 0.005(2)
C19 0.030(2) 0.048(3) 0.058(3) -0.017(3) -0.011(2) -0.012(2)
C20 0.043(3) 0.034(2) 0.032(2) -0.017(2) -0.005(2) 0.008(2)
C21 0.027(2) 0.034(2) 0.032(2) -0.0050(19) 0.0004(18) -0.0054(18)
C22 0.031(2) 0.024(2) 0.035(2) -0.0102(18) -0.0088(19) 0.0032(17)
O4 0.0253(16) 0.0322(18) 0.055(2) -0.0094(16) -0.0090(16) -0.0007(14)
C23 0.033(2) 0.028(2) 0.045(3) -0.006(2) -0.008(2) -0.0079(19)

loop_
_atom_type_symbol
_atom_type_description
_atom_type_scat_dispersion_real
_atom_type_scat_dispersion_imag
_atom_type_scat_source
C C 0.0033 0.0016 'International Tables Vol C Tables 4.2.6.8 and 6.1.1.4'
H H 0.0000 0.0000 'International Tables Vol C Tables 4.2.6.8 and 6.1.1.4'
O O 0.0106 0.0060 'International Tables Vol C Tables 4.2.6.8 and 6.1.1.4'
Br Br -0.2901 2.4595 'International Tables Vol C Tables 4.2.6.8 and 6.1.1.4'

loop_
_geom_angle_atom_site_label_1
_geom_angle_atom_site_label_2
_geom_angle_atom_site_label_3
_geom_angle
C10 C1 C2 116.0(4)
C10 C1 Br 107.1(3)
C2 C1 Br 111.9(3)
C19 C2 C1 108.1(4)
C19 C2 C18 108.5(4)
C1 C2 C18 111.5(4)
C19 C2 C3 108.4(4)
C1 C2 C3 105.9(3)
C18 C2 C3 114.2(4)
C4 C3 C8 111.5(4)
C4 C3 C2 112.0(3)
C8 C3 C2 116.0(4)
C3 C4 C5 111.1(4)
C6 C5 C4 109.4(4)
C20 C6 C7 124.3(5)
C20 C6 C5 121.9(5)
C7 C6 C5 113.8(4)
C6 C7 C11 110.7(4)
C6 C7 C8 109.2(3)
C11 C7 C8 115.4(3)
C9 C8 C21 109.1(4)
C9 C8 C3 108.9(4)
C21 C8 C3 114.1(4)
C9 C8 C7 110.3(3)
C21 C8 C7 105.0(3)
C3 C8 C7 109.3(3)
C8 C9 C10 112.6(4)
C1 C10 C9 108.1(4)
C12 C11 C7 111.0(3)
C13 C12 C17 118.9(4)
C13 C12 C11 119.2(4)
C17 C12 C11 121.9(4)
C14 C13 C12 122.1(4)
O1 C14 C13 119.0(4)
O1 C14 C15 122.3(4)
C13 C14 C15 118.6(4)
C16 C15 C14 119.5(4)
C16 C15 C22 119.1(4)
C14 C15 C22 121.4(4)
C17 C16 C15 121.3(4)
O2 C17 C16 122.5(4)
O2 C17 C12 117.9(4)
C16 C17 C12 119.6(4)
O3 C22 C15 124.6(4)

loop_
_geom_bond_atom_site_label_1
_geom_bond_atom_site_label_2
_geom_bond_distance
Br C1 1.990(4)
O1 C14 1.356(6)
O2 C17 1.362(5)
O3 C22 1.223(6)
C1 C10 1.526(7)
C1 C2 1.540(6)
C2 C19 1.534(7)
C2 C18 1.544(6)
C2 C3 1.583(6)
C3 C4 1.539(6)
C3 C8 1.555(6)
C4 C5 1.548(7)
C5 C6 1.522(7)
C6 C20 1.315(7)
C6 C7 1.505(6)
C7 C11 1.559(6)
C7 C8 1.579(6)
C8 C9 1.530(6)
C8 C21 1.532(6)
C9 C10 1.541(6)
C11 C12 1.508(5)
C12 C13 1.388(7)
C12 C17 1.416(6)
C13 C14 1.390(6)
C14 C15 1.414(6)
C15 C16 1.400(6)
C15 C22 1.451(6)
C16 C17 1.380(5)
O4 C23 1.423(6)

loop_
_geom_hbond_atom_site_label_D
_geom_hbond_atom_site_label_H
_geom_hbond_atom_site_label_A
_geom_hbond_distance_DH
_geom_hbond_distance_HA
_geom_hbond_distance_DA
_geom_hbond_angle_DHA
_geom_hbond_site_symmetry_A
O2 H2A O4 0.84 1.90 2.729(5) 168.6 .
O4 H4A O3 0.84 1.91 2.696(5) 154.3 1_655
